data_4127668
loop_
_publ_author_name
'Zou, Hanxun'
'Hai, Yu'
'Ye, Hebo'
'You, Lei'

_publ_section_title
;
 Dynamic Covalent Switches and Communicating Networks for Tunable
 Multicolor Luminescent Systems and Vapor-Responsive Materials.
;
_journal_issue 41
_journal_name_full 'Journal of the American Chemical Society'
_journal_page_first 16344
_journal_page_last 16353
_journal_paper_doi 10.1021/jacs.9b07175
_journal_volume 141
_journal_year 2019
_chemical_formula_moiety 'C19 H18 N2 O5 S2'
_chemical_formula_sum 'C19 H18 N2 O5 S2'
_chemical_formula_weight 418.47
_space_group_crystal_system triclinic
_space_group_IT_number 2
_space_group_name_Hall '-P 1'
_space_group_name_H-M_alt 'P -1'
_symmetry_space_group_name_Hall '-P 1'
_symmetry_space_group_name_H-M 'P -1'
_atom_sites_solution_hydrogens mixed
_audit_creation_method SHELXL-2016/6
_cell_angle_alpha 92.686(5)
_cell_angle_beta 96.211(5)
_cell_angle_gamma 90.945(5)
_cell_formula_units_Z 2
_cell_length_a 7.4153(5)
_cell_length_b 9.9309(6)
_cell_length_c 12.3718(7)
_cell_measurement_reflns_used 3325
_cell_measurement_temperature 173(2)
_cell_measurement_theta_max 73.6500
_cell_measurement_theta_min 4.4340
_cell_volume 904.51(10)
_computing_structure_refinement 'SHELXL-2016/6 (Sheldrick, 2016)'
_diffrn_ambient_temperature 173(2)
_diffrn_measured_fraction_theta_full 0.999
_diffrn_measured_fraction_theta_max 0.956
_diffrn_measurement_device_type 'SuperNova (Cu) X-ray Source'
_diffrn_radiation_type CuK\a
_diffrn_radiation_wavelength 1.54178
_diffrn_reflns_av_R_equivalents 0.0214
_diffrn_reflns_av_unetI/netI 0.0305
_diffrn_reflns_Laue_measured_fraction_full 0.999
_diffrn_reflns_Laue_measured_fraction_max 0.956
_diffrn_reflns_limit_h_max 7
_diffrn_reflns_limit_h_min -9
_diffrn_reflns_limit_k_max 12
_diffrn_reflns_limit_k_min -11
_diffrn_reflns_limit_l_max 15
_diffrn_reflns_limit_l_min -13
_diffrn_reflns_number 6005
_diffrn_reflns_point_group_measured_fraction_full 0.999
_diffrn_reflns_point_group_measured_fraction_max 0.956
_diffrn_reflns_theta_full 67.679
_diffrn_reflns_theta_max 73.944
_diffrn_reflns_theta_min 3.598
_exptl_absorpt_coefficient_mu 2.991
_exptl_crystal_density_diffrn 1.537
_exptl_crystal_description Prism
_exptl_crystal_F_000 436
_refine_diff_density_max 0.429
_refine_diff_density_min -0.381
_refine_diff_density_rms 0.060
_refine_ls_extinction_coef 0.0036(3)
_refine_ls_extinction_expression Fc^*^=kFc[1+0.001xFc^2^\l^3^/sin(2\q)]^-1/4^
_refine_ls_extinction_method 'SHELXL-2016/6 (Sheldrick 2016)'
_refine_ls_goodness_of_fit_ref 1.000
_refine_ls_hydrogen_treatment constr
_refine_ls_matrix_type full
_refine_ls_number_parameters 290
_refine_ls_number_reflns 3520
_refine_ls_number_restraints 19
_refine_ls_restrained_S_all 1.026
_refine_ls_R_factor_all 0.0463
_refine_ls_R_factor_gt 0.0393
_refine_ls_shift/su_max 0.001
_refine_ls_shift/su_mean 0.000
_refine_ls_structure_factor_coef Fsqd
_refine_ls_weighting_details 'w=1/[\s^2^(Fo^2^)+(0.0300P)^2^+1.2000P] where P=(Fo^2^+2Fc^2^)/3'
_refine_ls_weighting_scheme calc
_refine_ls_wR_factor_gt 0.0929
_refine_ls_wR_factor_ref 0.0972
_reflns_Friedel_coverage 0.000
_reflns_number_gt 3058
_reflns_number_total 3520
_reflns_threshold_expression 'I > 2\s(I)'
_cod_data_source_file ja9b07175_si_002.cif
_cod_data_source_block 7AR
_cod_database_code 4127668
_shelx_shelxl_version_number 2016/6
_shelx_space_group_comment
;
The symmetry employed for this shelxl refinement is uniquely defined
by the following loop, which should always be used as a source of
symmetry information in preference to the above space-group names.
They are only intended as comments.
;

loop_
_space_group_symop_operation_xyz
'x, y, z'
'-x, -y, -z'

loop_
_atom_site_label
_atom_site_type_symbol
_atom_site_fract_x
_atom_site_fract_y
_atom_site_fract_z
_atom_site_U_iso_or_equiv
_atom_site_adp_type
_atom_site_occupancy
_atom_site_site_symmetry_order
_atom_site_calc_flag
_atom_site_refinement_flags_posn
_atom_site_refinement_flags_adp
_atom_site_refinement_flags_occupancy
_atom_site_disorder_assembly
_atom_site_disorder_group
S1 S 0.33797(7) 0.68423(6) 0.96676(4) 0.02300(15) Uani 1 1 d . . . . .
O1 O 0.2995(2) 0.55459(17) 1.00536(13) 0.0315(4) Uani 1 1 d . . . . .
O2 O 0.4471(2) 0.77987(18) 1.03716(12) 0.0308(4) Uani 1 1 d . . . . .
N1 N 0.1405(2) 0.75285(19) 0.93706(15) 0.0254(4) Uani 1 1 d . . . . .
N2 N 0.7725(2) 0.78978(18) 0.54262(14) 0.0218(4) Uani 1 1 d D . . . .
C1 C 0.1417(3) 0.8899(2) 0.8979(2) 0.0339(5) Uani 1 1 d . . . . .
H1A H 0.170780 0.886779 0.822395 0.051 Uiso 1 1 calc R U . . .
H1B H 0.233234 0.945443 0.943590 0.051 Uiso 1 1 calc R U . . .
H1C H 0.021908 0.929047 0.901419 0.051 Uiso 1 1 calc R U . . .
C2 C 0.0008(3) 0.6640(3) 0.8757(2) 0.0358(6) Uani 1 1 d . . . . .
H2A H -0.118025 0.705644 0.876123 0.054 Uiso 1 1 calc R U . . .
H2B H -0.001694 0.576866 0.909721 0.054 Uiso 1 1 calc R U . . .
H2C H 0.029046 0.650139 0.800489 0.054 Uiso 1 1 calc R U . . .
C3 C 0.4354(3) 0.6595(2) 0.84209(16) 0.0211(4) Uani 1 1 d . . . . .
C4 C 0.4031(3) 0.5352(2) 0.79021(19) 0.0273(5) Uani 1 1 d . . . . .
H4 H 0.337067 0.468462 0.823121 0.033 Uiso 1 1 calc R U . . .
C5 C 0.4663(3) 0.5050(2) 0.68872(19) 0.0302(5) Uani 1 1 d . . . . .
H5 H 0.441760 0.418706 0.653314 0.036 Uiso 1 1 calc R U . . .
C6 C 0.5626(3) 0.5993(2) 0.64132(18) 0.0245(5) Uani 1 1 d . . . . .
H6 H 0.604050 0.578351 0.572604 0.029 Uiso 1 1 calc R U . . .
C7 C 0.6017(3) 0.7280(2) 0.69300(16) 0.0191(4) Uani 1 1 d . . . . .
C8 C 0.7099(3) 0.8254(2) 0.64610(16) 0.0208(4) Uani 1 1 d . . . . .
C9 C 0.7490(3) 0.9495(2) 0.69579(18) 0.0258(5) Uani 1 1 d . . . . .
H9 H 0.821959 1.012539 0.663532 0.031 Uiso 1 1 calc R U . . .
C10 C 0.6808(3) 0.9839(2) 0.79491(19) 0.0278(5) Uani 1 1 d . . . . .
H10 H 0.705931 1.071155 0.828546 0.033 Uiso 1 1 calc R U . . .
C11 C 0.5787(3) 0.8933(2) 0.84352(18) 0.0240(5) Uani 1 1 d . . . . .
H11 H 0.535090 0.918400 0.910893 0.029 Uiso 1 1 calc R U . . .
C12 C 0.5365(3) 0.7623(2) 0.79509(16) 0.0197(4) Uani 1 1 d . . . . .
C14 C 0.9690(3) 0.7451(2) 0.40312(19) 0.0260(5) Uani 1 1 d D . . . .
C15 C 0.8174(3) 0.8058(2) 0.35486(18) 0.0236(5) Uani 1 1 d D . . . .
C16 C 0.7876(4) 0.8132(2) 0.24256(19) 0.0355(6) Uani 1 1 d . . . . .
H16 H 0.682280 0.854202 0.209166 0.043 Uiso 1 1 calc R U . . .
C17 C 0.9153(5) 0.7592(3) 0.1811(2) 0.0485(8) Uani 1 1 d . . . . .
H17 H 0.897620 0.763035 0.104074 0.058 Uiso 1 1 calc R U . . .
C18 C 1.0682(5) 0.6996(3) 0.2291(3) 0.0499(9) Uani 1 1 d . . . . .
H18 H 1.154564 0.663890 0.184720 0.060 Uiso 1 1 calc R U . . .
C19 C 1.0982(4) 0.6910(3) 0.3406(2) 0.0394(6) Uani 1 1 d . . . . .
H19 H 1.203414 0.649594 0.373665 0.047 Uiso 1 1 calc R U . . .
S2 S 0.98167(19) 0.74696(18) 0.53861(14) 0.0209(4) Uani 0.5664(18) 1 d D . P A 1
O3 O 1.0052(14) 0.6202(8) 0.5776(8) 0.0285(12) Uani 0.5664(18) 1 d D . P A 1
O4 O 1.1089(6) 0.8488(4) 0.5892(4) 0.0418(9) Uani 0.5664(18) 1 d D . P A 1
O5 O 0.503(2) 0.8159(16) 0.4126(16) 0.0397(19) Uani 0.3398(11) 1 d D . P A 1
H5A H 0.435938 0.865199 0.447515 0.059 Uiso 0.3398(11) 1 calc R U P A 1
O5B O 0.6620(19) 0.9942(14) 0.4487(19) 0.047(4) Uani 0.2266(7) 1 d D . P A 1
H5G H 0.756497 1.030957 0.430988 0.071 Uiso 0.2266(7) 1 calc R U P A 1
C20 C 0.6773(17) 0.8536(13) 0.4399(10) 0.029(2) Uani 0.5664(18) 1 d D . P A 1
H20A H 0.685033 0.950017 0.450278 0.034 Uiso 0.3398(11) 1 d R U P A 1
H20C H 0.560323 0.811436 0.419538 0.034 Uiso 0.2266(7) 1 d R U P A 1
S2B S 0.6814(4) 0.8676(4) 0.4410(3) 0.0209(4) Uani 0.4336(18) 1 d D . P A 2
O3B O 0.5073(13) 0.8197(7) 0.4151(9) 0.0091(10) Uani 0.4336(18) 1 d D . P A 2
O4B O 0.7039(13) 1.0119(9) 0.4552(10) 0.0418(9) Uani 0.4336(18) 1 d D . P A 2
O5C O 1.0967(11) 0.7847(10) 0.6042(7) 0.0397(19) Uani 0.2602(11) 1 d D . P A 2
H5F H 1.143670 0.845680 0.570862 0.059 Uiso 0.2602(11) 1 calc R U P A 2
O5D O 1.016(6) 0.604(3) 0.581(4) 0.047(4) Uani 0.1734(7) 1 d D . P A 2
H5DA H 1.008411 0.541270 0.532576 0.071 Uiso 0.1734(7) 1 calc R U P A 2
C20B C 0.9619(13) 0.7191(11) 0.5361(8) 0.029(2) Uani 0.4336(18) 1 d D . P A 2
H20B H 0.954403 0.624787 0.549202 0.034 Uiso 0.2602(11) 1 d R U P A 2
H20D H 1.046502 0.786107 0.570792 0.034 Uiso 0.1734(7) 1 d R U P A 2

loop_
_atom_site_aniso_label
_atom_site_aniso_U_11
_atom_site_aniso_U_22
_atom_site_aniso_U_33
_atom_site_aniso_U_23
_atom_site_aniso_U_13
_atom_site_aniso_U_12
S1 0.0225(3) 0.0318(3) 0.0158(2) 0.0034(2) 0.00556(19) 0.0042(2)
O1 0.0335(9) 0.0372(9) 0.0266(8) 0.0119(7) 0.0110(7) 0.0061(7)
O2 0.0291(8) 0.0453(10) 0.0173(7) -0.0032(7) 0.0014(6) 0.0023(7)
N1 0.0221(9) 0.0325(10) 0.0222(9) 0.0024(8) 0.0047(7) 0.0045(8)
N2 0.0221(9) 0.0244(9) 0.0206(9) 0.0040(7) 0.0076(7) 0.0034(7)
C1 0.0311(13) 0.0332(13) 0.0380(13) 0.0042(10) 0.0041(10) 0.0085(10)
C2 0.0255(12) 0.0466(15) 0.0352(13) 0.0040(11) 0.0017(10) -0.0014(11)
C3 0.0195(10) 0.0260(11) 0.0188(10) 0.0007(8) 0.0057(8) 0.0019(8)
C4 0.0296(12) 0.0241(11) 0.0297(12) 0.0008(9) 0.0110(9) -0.0042(9)
C5 0.0366(13) 0.0229(11) 0.0323(12) -0.0064(9) 0.0136(10) -0.0051(10)
C6 0.0273(11) 0.0252(11) 0.0216(10) -0.0043(8) 0.0077(9) -0.0013(9)
C7 0.0177(10) 0.0206(10) 0.0191(10) 0.0002(8) 0.0033(8) 0.0009(8)
C8 0.0203(10) 0.0239(11) 0.0191(10) 0.0015(8) 0.0051(8) 0.0024(8)
C9 0.0264(11) 0.0225(11) 0.0294(11) 0.0014(9) 0.0082(9) -0.0027(9)
C10 0.0292(12) 0.0234(11) 0.0308(12) -0.0072(9) 0.0070(10) -0.0032(9)
C11 0.0227(11) 0.0271(11) 0.0222(10) -0.0057(9) 0.0056(8) 0.0004(9)
C12 0.0179(10) 0.0229(10) 0.0185(10) -0.0003(8) 0.0030(8) 0.0020(8)
C14 0.0249(11) 0.0229(11) 0.0312(12) -0.0018(9) 0.0099(9) -0.0025(9)
C15 0.0287(11) 0.0184(10) 0.0246(11) 0.0005(8) 0.0075(9) -0.0051(8)
C16 0.0550(16) 0.0271(12) 0.0242(12) 0.0041(9) 0.0034(11) -0.0088(11)
C17 0.087(2) 0.0337(14) 0.0278(13) -0.0051(11) 0.0267(15) -0.0194(15)
C18 0.069(2) 0.0299(13) 0.0588(18) -0.0156(13) 0.0523(17) -0.0163(14)
C19 0.0305(13) 0.0287(13) 0.0621(18) -0.0054(12) 0.0229(12) -0.0006(10)
S2 0.0201(6) 0.0204(7) 0.0231(7) 0.0015(5) 0.0063(5) -0.0003(5)
O3 0.028(2) 0.032(3) 0.0279(19) 0.019(2) 0.0070(18) 0.016(2)
O4 0.043(2) 0.0398(19) 0.0427(19) -0.0029(16) 0.0074(15) -0.0099(16)
O5 0.025(4) 0.058(5) 0.034(4) -0.002(4) 0.000(3) 0.001(4)
O5B 0.048(8) 0.038(7) 0.059(7) 0.010(6) 0.011(7) 0.023(5)
C20 0.054(4) 0.011(3) 0.021(3) -0.0094(19) 0.012(2) -0.009(2)
S2B 0.0201(6) 0.0204(7) 0.0231(7) 0.0015(5) 0.0063(5) -0.0003(5)
O3B 0.010(2) 0.004(2) 0.013(2) -0.0037(18) 0.0039(19) 0.0023(19)
O4B 0.043(2) 0.0398(19) 0.0427(19) -0.0029(16) 0.0074(15) -0.0099(16)
O5C 0.025(4) 0.058(5) 0.034(4) -0.002(4) 0.000(3) 0.001(4)
O5D 0.048(8) 0.038(7) 0.059(7) 0.010(6) 0.011(7) 0.023(5)
C20B 0.054(4) 0.011(3) 0.021(3) -0.0094(19) 0.012(2) -0.009(2)

loop_
_atom_type_symbol
_atom_type_description
_atom_type_scat_dispersion_real
_atom_type_scat_dispersion_imag
_atom_type_scat_source
C C 0.0181 0.0091 'International Tables Vol C Tables 4.2.6.8 and 6.1.1.4'
H H 0.0000 0.0000 'International Tables Vol C Tables 4.2.6.8 and 6.1.1.4'
N N 0.0311 0.0180 'International Tables Vol C Tables 4.2.6.8 and 6.1.1.4'
O O 0.0492 0.0322 'International Tables Vol C Tables 4.2.6.8 and 6.1.1.4'
S S 0.3331 0.5567 'International Tables Vol C Tables 4.2.6.8 and 6.1.1.4'

loop_
_geom_angle_atom_site_label_1
_geom_angle_atom_site_label_2
_geom_angle_atom_site_label_3
_geom_angle
O1 S1 O2 119.17(10)
O1 S1 N1 105.76(10)
O2 S1 N1 106.95(10)
O1 S1 C3 107.96(10)
O2 S1 C3 109.52(10)
N1 S1 C3 106.80(10)
C1 N1 C2 113.06(19)
C1 N1 S1 116.91(15)
C2 N1 S1 115.35(16)
C8 N2 C20 118.0(4)
C8 N2 C20B 120.8(4)
C8 N2 S2B 115.97(19)
C20B N2 S2B 120.0(4)
C8 N2 S2 119.18(15)
C20 N2 S2 116.9(4)
N1 C1 H1A 109.5
N1 C1 H1B 109.5
H1A C1 H1B 109.5
N1 C1 H1C 109.5
H1A C1 H1C 109.5
H1B C1 H1C 109.5
N1 C2 H2A 109.5
N1 C2 H2B 109.5
H2A C2 H2B 109.5
N1 C2 H2C 109.5
H2A C2 H2C 109.5
H2B C2 H2C 109.5
C4 C3 C12 120.97(19)
C4 C3 S1 115.42(16)
C12 C3 S1 123.58(16)
C3 C4 C5 120.9(2)
C3 C4 H4 119.6
C5 C4 H4 119.6
C6 C5 C4 120.1(2)
C6 C5 H5 119.9
C4 C5 H5 119.9
C5 C6 C7 120.8(2)
C5 C6 H6 119.6
C7 C6 H6 119.6
C6 C7 C12 120.30(19)
C6 C7 C8 121.13(18)
C12 C7 C8 118.55(18)
C9 C8 C7 121.46(19)
C9 C8 N2 120.70(19)
C7 C8 N2 117.81(18)
C8 C9 C10 119.7(2)
C8 C9 H9 120.1
C10 C9 H9 120.1
C11 C10 C9 120.8(2)
C11 C10 H10 119.6
C9 C10 H10 119.6
C10 C11 C12 121.23(19)
C10 C11 H11 119.4
C12 C11 H11 119.4
C11 C12 C7 118.16(19)
C11 C12 C3 124.93(19)
C7 C12 C3 116.89(18)
C15 C14 C19 120.9(2)
C15 C14 S2 113.99(17)
C19 C14 S2 125.1(2)
C15 C14 C20B 113.9(4)
C19 C14 C20B 124.3(4)
C14 C15 C16 121.0(2)
C14 C15 C20 113.5(5)
C16 C15 C20 125.3(5)
C14 C15 S2B 114.5(2)
C16 C15 S2B 124.5(2)
C17 C16 C15 117.9(3)
C17 C16 H16 121.0
C15 C16 H16 121.0
C18 C17 C16 121.3(3)
C18 C17 H17 119.4
C16 C17 H17 119.4
C17 C18 C19 121.1(2)
C17 C18 H18 119.4
C19 C18 H18 119.4
C18 C19 C14 117.8(3)
C18 C19 H19 121.1
C14 C19 H19 121.1
O3 S2 O4 114.9(5)
O3 S2 N2 109.4(4)
O4 S2 N2 112.6(2)
O3 S2 C14 112.2(5)
O4 S2 C14 111.8(2)
N2 S2 C14 94.08(12)
C20 O5 H5A 109.5
C20 O5 H20C 22.2
H5A O5 H20C 126.8
C20 O5B H5G 109.5
C20 O5B H20A 17.1
H5G O5B H20A 96.2
O5 C20 O5B 100.6(12)
O5 C20 N2 115.5(12)
O5B C20 N2 114.9(12)
O5 C20 C15 115.9(12)
O5B C20 C15 112.7(12)
N2 C20 C15 98.0(6)
O5 C20 H20A 108.9
O5B C20 H20A 8.4
N2 C20 H20A 109.0
C15 C20 H20A 108.9
O5 C20 H20C 9.7
O5B C20 H20C 110.4
N2 C20 H20C 110.2
C15 C20 H20C 110.1
H20A C20 H20C 118.6
O3B S2B O4B 116.1(5)
O3B S2B N2 108.7(5)
O4B S2B N2 113.1(6)
O3B S2B C15 111.3(5)
O4B S2B C15 110.8(5)
N2 S2B C15 94.92(19)
C20B O5C H5F 109.5
C20B O5C H20D 31.2
H5F O5C H20D 81.7
C20B O5D H5DA 109.5
C20B O5D H20B 40.3
H5DA O5D H20B 80.1
O5D C20B O5C 88(2)
O5D C20B N2 127(2)
O5C C20B N2 111.2(8)
O5D C20B C14 123(2)
O5C C20B C14 114.5(7)
N2 C20B C14 94.7(5)
O5D C20B H20B 24.4
O5C C20B H20B 112.0
N2 C20B H20B 111.7
C14 C20B H20B 111.6
O5D C20B H20D 104.1
O5C C20B H20D 16.5
N2 C20B H20D 102.4
C14 C20B H20D 102.5
H20B C20B H20D 128.4

loop_
_geom_bond_atom_site_label_1
_geom_bond_atom_site_label_2
_geom_bond_distance
S1 O1 1.4289(17)
S1 O2 1.4355(17)
S1 N1 1.6385(19)
S1 C3 1.781(2)
N1 C1 1.466(3)
N1 C2 1.471(3)
N2 C8 1.439(3)
N2 C20 1.553(12)
N2 C20B 1.589(10)
N2 S2B 1.599(4)
N2 S2 1.620(2)
C1 H1A 0.9800
C1 H1B 0.9800
C1 H1C 0.9800
C2 H2A 0.9800
C2 H2B 0.9800
C2 H2C 0.9800
C3 C4 1.369(3)
C3 C12 1.438(3)
C4 C5 1.408(3)
C4 H4 0.9500
C5 C6 1.360(3)
C5 H5 0.9500
C6 C7 1.414(3)
C6 H6 0.9500
C7 C12 1.429(3)
C7 C8 1.429(3)
C8 C9 1.364(3)
C9 C10 1.406(3)
C9 H9 0.9500
C10 C11 1.368(3)
C10 H10 0.9500
C11 C12 1.422(3)
C11 H11 0.9500
C14 C15 1.376(3)
C14 C19 1.394(3)
C14 S2 1.668(3)
C14 C20B 1.683(10)
C15 C16 1.389(3)
C15 C20 1.618(12)
C15 S2B 1.650(4)
C16 C17 1.378(4)
C16 H16 0.9500
C17 C18 1.378(5)
C17 H17 0.9500
C18 C19 1.380(4)
C18 H18 0.9500
C19 H19 0.9500
S2 O3 1.376(5)
S2 O4 1.444(4)
O5 C20 1.345(14)
O5 H5A 0.8400
O5 H20C 0.4304
O5B C20 1.402(14)
O5B H5G 0.8400
O5B H20A 0.4736
C20 H20A 0.9600
C20 H20C 0.9600
S2B O3B 1.368(7)
S2B O4B 1.440(8)
O5C C20B 1.370(11)
O5C H5F 0.8400
O5C H20D 0.5257
O5D C20B 1.341(17)
O5D H5DA 0.8400
O5D H20B 0.6126
C20B H20B 0.9600
C20B H20D 0.9600
